data_7038447
loop_
_publ_author_name
'Hazari, Alokesh'
'Das, Lakshmi Kanta'
'Bauz\'a, Antonio'
'Frontera, Antonio'
'Ghosh, Ashutosh'

_publ_section_title
;
 Exploring the coordinative adaptation and molecular shapes of trinuclear
 CuM(II) (M = Zn/Cd) complexes derived from salen type Schiff bases:
 structural and theoretical studies.
;
_journal_issue 13
_journal_name_full 'Dalton transactions (Cambridge, England : 2003)'
_journal_page_first 5730
_journal_page_last 5740
_journal_paper_doi 10.1039/c5dt04941e
_journal_volume 45
_journal_year 2016
_chemical_formula_moiety 'C36 H40 Cu2 N6 O4 S2 Zn'
_chemical_formula_sum 'C36 H40 Cu2 N6 O4 S2 Zn'
_chemical_formula_weight 877.31
_space_group_crystal_system triclinic
_space_group_IT_number 2
_space_group_name_Hall '-P 1'
_space_group_name_H-M_alt 'P -1'
_symmetry_space_group_name_Hall '-P 1'
_symmetry_space_group_name_H-M 'P -1'
_atom_sites_solution_hydrogens mixed
_audit_creation_method SHELXL-2014/7
_audit_update_record
;
2016-02-04 deposited with the CCDC.
2016-02-17 downloaded from the CCDC.
;
_cell_angle_alpha 84.236(3)
_cell_angle_beta 86.873(3)
_cell_angle_gamma 70.058(3)
_cell_formula_units_Z 2
_cell_length_a 10.631(3)
_cell_length_b 11.708(3)
_cell_length_c 15.231(4)
_cell_measurement_reflns_used 11616
_cell_measurement_temperature 296(2)
_cell_measurement_theta_max 24.61
_cell_measurement_theta_min 1.34
_cell_volume 1772.7(8)
_computing_cell_refinement 'Bruker SMART'
_computing_data_collection 'Bruker SMART'
_computing_data_reduction 'Bruker SAINT'
_computing_molecular_graphics 'Ortep-3 for Windows (Farrugia, 1997)'
_computing_publication_material 'WINGX V1.80.03'
_computing_structure_refinement 'SHELXL-2014/7 (Sheldrick, 2014)'
_computing_structure_solution 'SHELXS-97 (Sheldrick, 1990)'
_diffrn_ambient_temperature 296(2)
_diffrn_measured_fraction_theta_full 0.971
_diffrn_measured_fraction_theta_max 0.971
_diffrn_measurement_device_type 'CCD area detector'
_diffrn_measurement_method 'phi and omega scans'
_diffrn_radiation_type MoK\a
_diffrn_radiation_wavelength 0.71073
_diffrn_reflns_av_R_equivalents 0.0396
_diffrn_reflns_av_unetI/netI 0.0655
_diffrn_reflns_Laue_measured_fraction_full 0.971
_diffrn_reflns_Laue_measured_fraction_max 0.971
_diffrn_reflns_limit_h_max 11
_diffrn_reflns_limit_h_min -12
_diffrn_reflns_limit_k_max 13
_diffrn_reflns_limit_k_min -13
_diffrn_reflns_limit_l_max 17
_diffrn_reflns_limit_l_min -17
_diffrn_reflns_number 11616
_diffrn_reflns_point_group_measured_fraction_full 0.971
_diffrn_reflns_point_group_measured_fraction_max 0.971
_diffrn_reflns_theta_full 24.607
_diffrn_reflns_theta_max 24.607
_diffrn_reflns_theta_min 1.344
_exptl_absorpt_coefficient_mu 2.027
_exptl_absorpt_correction_T_max 0.8500
_exptl_absorpt_correction_T_min 0.7470
_exptl_absorpt_correction_type empirical
_exptl_absorpt_process_details SADABS
_exptl_crystal_colour Green
_exptl_crystal_density_diffrn 1.644
_exptl_crystal_description Rhombic
_exptl_crystal_F_000 900
_exptl_crystal_size_max 0.24
_exptl_crystal_size_mid 0.12
_exptl_crystal_size_min 0.08
_refine_diff_density_max 1.165
_refine_diff_density_min -0.730
_refine_diff_density_rms 0.120
_refine_ls_extinction_method none
_refine_ls_goodness_of_fit_ref 1.026
_refine_ls_hydrogen_treatment mixed
_refine_ls_matrix_type full
_refine_ls_number_parameters 476
_refine_ls_number_reflns 5803
_refine_ls_number_restraints 1
_refine_ls_restrained_S_all 1.026
_refine_ls_R_factor_all 0.0826
_refine_ls_R_factor_gt 0.0533
_refine_ls_shift/su_max 0.000
_refine_ls_shift/su_mean 0.000
_refine_ls_structure_factor_coef Fsqd
_refine_ls_weighting_details 'w=1/[\s^2^(Fo^2^)+(0.0957P)^2^] where P=(Fo^2^+2Fc^2^)/3'
_refine_ls_weighting_scheme calc
_refine_ls_wR_factor_gt 0.1427
_refine_ls_wR_factor_ref 0.1619
_reflns_Friedel_coverage 0.000
_reflns_number_gt 4066
_reflns_number_total 5803
_reflns_threshold_expression 'I > 2\s(I)'
_cod_data_source_file c5dt04941e2.cif
_cod_data_source_block 2
_cod_depositor_comments
;
The following automatic conversions were performed:

'_exptl_absorpt_correction_type' value 'EMPIRICAL' changed to
'empirical' according to
/usr/data/users/saulius/crontab/automatic-downloads/rss-feeds/RSC/lib/dictionaries/cif_core.dic
dictionary named 'cif_core.dic' version 2.4.2 from 2011-04-26.

Automatic conversion script
Id: cif_fix_values 4268 2015-11-12 08:31:59Z antanas 

 Adding full bibliography for 7038446--7038448.cif.
;
_cod_database_code 7038447
_shelx_shelxl_version_number 2014/7
_shelx_space_group_comment
;
The symmetry employed for this shelxl refinement is uniquely defined
by the following loop, which should always be used as a source of
symmetry information in preference to the above space-group names.
They are only intended as comments.
;

loop_
_space_group_symop_operation_xyz
'x, y, z'
'-x, -y, -z'

loop_
_atom_site_label
_atom_site_type_symbol
_atom_site_fract_x
_atom_site_fract_y
_atom_site_fract_z
_atom_site_U_iso_or_equiv
_atom_site_adp_type
_atom_site_occupancy
_atom_site_site_symmetry_order
_atom_site_calc_flag
_atom_site_refinement_flags_posn
_atom_site_refinement_flags_adp
N1 N 0.2441(5) 0.4280(5) 0.2656(3) 0.0449(13) Uani 1 1 d . .
C1 C 0.1856(6) 0.3630(6) 0.2658(4) 0.0394(15) Uani 1 1 d . .
S1 S 0.1052(2) 0.2700(2) 0.2639(2) 0.0898(8) Uani 1 1 d . .
N2 N 0.6990(6) 0.5470(5) 0.2376(4) 0.0513(15) Uani 1 1 d . .
C2 C 0.7837(6) 0.5871(5) 0.2301(4) 0.0346(14) Uani 1 1 d . .
S2 S 0.90156(18) 0.64691(18) 0.21923(13) 0.0563(5) Uani 1 1 d . .
Zn1 Zn 0.40062(6) 0.47695(6) 0.25470(4) 0.0309(2) Uani 1 1 d . .
Cu1 Cu 0.59593(7) 0.49457(6) 0.10935(5) 0.0348(2) Uani 1 1 d . .
Cu2 Cu 0.56662(7) 0.54305(6) 0.37992(5) 0.0336(2) Uani 1 1 d . .
N39 N 0.7301(5) 0.4502(4) 0.4507(3) 0.0347(12) Uani 1 1 d . .
O30 O 0.5135(4) 0.3726(3) 0.1532(3) 0.0355(9) Uani 1 1 d . .
O51 O 0.3772(4) 0.5994(3) 0.3515(2) 0.0340(9) Uani 1 1 d . .
O31 O 0.5488(4) 0.3970(3) 0.3415(3) 0.0406(10) Uani 1 1 d . .
O10 O 0.4265(4) 0.5966(3) 0.1563(3) 0.0417(11) Uani 1 1 d . .
N18 N 0.6181(5) 0.6335(5) 0.0272(3) 0.0371(12) Uani 1 1 d . .
C32 C 0.6024(6) 0.2831(5) 0.3792(3) 0.0299(13) Uani 1 1 d . .
N43 N 0.5475(5) 0.7117(4) 0.4061(3) 0.0343(12) Uani 1 1 d D .
C11 C 0.3478(6) 0.7071(5) 0.1230(4) 0.0340(14) Uani 1 1 d . .
N22 N 0.7603(5) 0.3595(4) 0.0766(3) 0.0371(12) Uani 1 1 d . .
C50 C 0.2873(6) 0.7140(5) 0.3434(3) 0.0309(13) Uani 1 1 d . .
C40 C 0.8244(6) 0.5158(5) 0.4609(4) 0.0394(15) Uani 1 1 d . .
H40A H 0.8683 0.5251 0.4044 0.047 Uiso 1 1 calc R U
H40B H 0.8927 0.4677 0.5022 0.047 Uiso 1 1 calc R U
C29 C 0.5705(6) 0.2483(5) 0.1634(4) 0.0343(14) Uani 1 1 d . .
C19 C 0.7578(6) 0.6217(6) -0.0006(4) 0.0449(16) Uani 1 1 d . .
H19A H 0.8040 0.6343 0.0488 0.054 Uiso 1 1 calc R U
H19B H 0.7565 0.6844 -0.0476 0.054 Uiso 1 1 calc R U
C38 C 0.8048(6) 0.3311(5) 0.4151(4) 0.0398(15) Uani 1 1 d . .
H38A H 0.8317 0.3461 0.3544 0.048 Uiso 1 1 calc R U
H38B H 0.8856 0.2916 0.4487 0.048 Uiso 1 1 calc R U
C41 C 0.7558(6) 0.6392(6) 0.4933(4) 0.0444(16) Uani 1 1 d . .
H41A H 0.8229 0.6688 0.5136 0.053 Uiso 1 1 calc R U
H41B H 0.6983 0.6310 0.5435 0.053 Uiso 1 1 calc R U
C33 C 0.5344(6) 0.2011(5) 0.3797(4) 0.0356(14) Uani 1 1 d . .
H33 H 0.4508 0.2254 0.3541 0.043 Uiso 1 1 calc R U
C16 C 0.4041(7) 0.7855(5) 0.0747(4) 0.0397(15) Uani 1 1 d . .
C36 C 0.7805(7) 0.1287(6) 0.4554(4) 0.0517(18) Uani 1 1 d . .
H36 H 0.8644 0.1038 0.4806 0.062 Uiso 1 1 calc R U
C17 C 0.5520(6) 0.7527(5) 0.0638(4) 0.0408(15) Uani 1 1 d . .
H17A H 0.5714 0.8158 0.0250 0.049 Uiso 1 1 calc R U
H17B H 0.5896 0.7506 0.1208 0.049 Uiso 1 1 calc R U
C24 C 0.7086(6) 0.1922(5) 0.1664(4) 0.0383(15) Uani 1 1 d . .
C28 C 0.4884(7) 0.1789(5) 0.1701(4) 0.0394(15) Uani 1 1 d . .
H28 H 0.3962 0.2166 0.1666 0.047 Uiso 1 1 calc R U
C21 C 0.8739(6) 0.3961(6) 0.0423(4) 0.0494(17) Uani 1 1 d . .
H21A H 0.9439 0.3258 0.0216 0.059 Uiso 1 1 calc R U
H21B H 0.9097 0.4245 0.0897 0.059 Uiso 1 1 calc R U
C45 C 0.3291(6) 0.8147(5) 0.3326(4) 0.0355(14) Uani 1 1 d . .
C37 C 0.7264(6) 0.2471(5) 0.4183(4) 0.0360(14) Uani 1 1 d . .
C27 C 0.5430(8) 0.0523(6) 0.1821(4) 0.0494(17) Uani 1 1 d . .
H27 H 0.4873 0.0055 0.1856 0.059 Uiso 1 1 calc R U
C23 C 0.7990(6) 0.2669(6) 0.1541(4) 0.0452(16) Uani 1 1 d . .
H23A H 0.7952 0.3080 0.2069 0.054 Uiso 1 1 calc R U
H23B H 0.8905 0.2135 0.1456 0.054 Uiso 1 1 calc R U
C12 C 0.2098(6) 0.7415(6) 0.1331(4) 0.0427(15) Uani 1 1 d . .
H12 H 0.1717 0.6877 0.1631 0.051 Uiso 1 1 calc R U
C26 C 0.6782(8) -0.0035(6) 0.1888(4) 0.0535(18) Uani 1 1 d . .
H26 H 0.7145 -0.0878 0.1993 0.064 Uiso 1 1 calc R U
C49 C 0.1518(6) 0.7318(6) 0.3461(4) 0.0426(15) Uani 1 1 d . .
H49 H 0.1234 0.6646 0.3543 0.051 Uiso 1 1 calc R U
C48 C 0.0586(7) 0.8466(6) 0.3369(4) 0.0487(17) Uani 1 1 d . .
H48 H -0.0323 0.8573 0.3391 0.058 Uiso 1 1 calc R U
C15 C 0.3206(8) 0.8998(6) 0.0422(4) 0.0563(19) Uani 1 1 d . .
H15 H 0.3574 0.9543 0.0120 0.068 Uiso 1 1 calc R U
C20 C 0.8342(6) 0.4963(6) -0.0327(4) 0.0508(18) Uani 1 1 d . .
H20A H 0.7788 0.4765 -0.0731 0.061 Uiso 1 1 calc R U
H20B H 0.9142 0.4998 -0.0650 0.061 Uiso 1 1 calc R U
C44 C 0.4748(6) 0.7982(5) 0.3315(4) 0.0374(14) Uani 1 1 d . .
H44A H 0.4851 0.8768 0.3350 0.045 Uiso 1 1 calc R U
H44B H 0.5149 0.7678 0.2761 0.045 Uiso 1 1 calc R U
C34 C 0.5897(7) 0.0833(5) 0.4180(4) 0.0493(18) Uani 1 1 d . .
H34 H 0.5434 0.0287 0.4180 0.059 Uiso 1 1 calc R U
C42 C 0.6722(6) 0.7331(6) 0.4245(4) 0.0454(16) Uani 1 1 d . .
H42A H 0.6499 0.8137 0.4449 0.055 Uiso 1 1 calc R U
H42B H 0.7248 0.7312 0.3702 0.055 Uiso 1 1 calc R U
C46 C 0.2358(7) 0.9301(6) 0.3231(4) 0.0509(18) Uani 1 1 d . .
H46 H 0.2636 0.9977 0.3157 0.061 Uiso 1 1 calc R U
C35 C 0.7137(8) 0.0466(6) 0.4562(5) 0.062(2) Uani 1 1 d . .
H35 H 0.7515 -0.0325 0.4821 0.075 Uiso 1 1 calc R U
C47 C 0.1008(7) 0.9457(6) 0.3244(5) 0.0572(19) Uani 1 1 d . .
H47 H 0.0382 1.0238 0.3167 0.069 Uiso 1 1 calc R U
C25 C 0.7608(7) 0.0662(6) 0.1798(4) 0.0525(18) Uani 1 1 d . .
H25 H 0.8530 0.0278 0.1828 0.063 Uiso 1 1 calc R U
C14 C 0.1851(9) 0.9328(7) 0.0540(5) 0.072(2) Uani 1 1 d . .
H14 H 0.1302 1.0093 0.0312 0.086 Uiso 1 1 calc R U
C13 C 0.1295(7) 0.8535(7) 0.0995(4) 0.063(2) Uani 1 1 d . .
H13 H 0.0371 0.8762 0.1074 0.075 Uiso 1 1 calc R U
H18 H 0.580(5) 0.634(4) -0.018(3) 0.014(14) Uiso 1 1 d . .
H39 H 0.691(5) 0.436(4) 0.498(4) 0.022(15) Uiso 1 1 d . .
H22 H 0.735(5) 0.317(4) 0.025(4) 0.031(15) Uiso 1 1 d . .
H43 H 0.499(6) 0.724(6) 0.456(3) 0.07(2) Uiso 1 1 d D .

loop_
_atom_site_aniso_label
_atom_site_aniso_U_11
_atom_site_aniso_U_22
_atom_site_aniso_U_33
_atom_site_aniso_U_23
_atom_site_aniso_U_13
_atom_site_aniso_U_12
N1 0.040(3) 0.055(3) 0.048(3) -0.004(3) -0.003(3) -0.026(3)
C1 0.033(4) 0.046(4) 0.036(4) -0.002(3) 0.002(3) -0.011(3)
S1 0.0606(14) 0.0664(14) 0.157(3) -0.0164(15) 0.0090(15) -0.0401(12)
N2 0.048(4) 0.052(3) 0.054(4) 0.008(3) -0.011(3) -0.020(3)
C2 0.038(4) 0.035(3) 0.021(3) 0.000(2) -0.007(3) 0.000(3)
S2 0.0498(11) 0.0688(12) 0.0580(12) -0.0104(9) 0.0017(9) -0.0291(10)
Zn1 0.0323(4) 0.0296(4) 0.0306(4) -0.0010(3) -0.0027(3) -0.0105(3)
Cu1 0.0339(4) 0.0363(4) 0.0329(4) -0.0016(3) 0.0018(3) -0.0112(3)
Cu2 0.0372(4) 0.0308(4) 0.0341(4) -0.0010(3) -0.0078(3) -0.0125(3)
N39 0.034(3) 0.039(3) 0.032(3) 0.000(2) -0.003(2) -0.015(2)
O30 0.040(2) 0.026(2) 0.040(2) -0.0043(17) 0.0005(19) -0.0103(18)
O51 0.039(2) 0.027(2) 0.036(2) -0.0075(17) -0.0055(18) -0.0089(18)
O31 0.046(3) 0.029(2) 0.047(3) 0.0031(19) -0.018(2) -0.0114(19)
O10 0.040(2) 0.028(2) 0.051(3) 0.0067(19) 0.003(2) -0.0065(19)
N18 0.039(3) 0.051(3) 0.027(3) -0.005(2) -0.004(2) -0.022(3)
C32 0.038(3) 0.027(3) 0.020(3) -0.005(2) 0.005(2) -0.006(3)
N43 0.044(3) 0.038(3) 0.025(3) -0.004(2) 0.003(2) -0.019(2)
C11 0.045(4) 0.033(3) 0.023(3) -0.008(3) -0.005(3) -0.010(3)
N22 0.037(3) 0.046(3) 0.028(3) -0.006(2) -0.001(2) -0.014(2)
C50 0.037(4) 0.032(3) 0.020(3) -0.002(2) -0.004(2) -0.007(3)
C40 0.039(4) 0.047(4) 0.034(4) 0.001(3) -0.007(3) -0.019(3)
C29 0.043(4) 0.036(3) 0.019(3) -0.005(2) -0.001(3) -0.008(3)
C19 0.043(4) 0.068(5) 0.033(4) 0.004(3) -0.006(3) -0.032(4)
C38 0.038(4) 0.049(4) 0.031(3) -0.003(3) -0.003(3) -0.012(3)
C41 0.042(4) 0.057(4) 0.042(4) -0.010(3) -0.011(3) -0.023(3)
C33 0.047(4) 0.034(3) 0.027(3) -0.008(3) -0.002(3) -0.013(3)
C16 0.057(4) 0.037(4) 0.022(3) 0.001(3) -0.005(3) -0.013(3)
C36 0.063(5) 0.041(4) 0.041(4) 0.000(3) -0.020(3) -0.003(3)
C17 0.059(4) 0.038(3) 0.030(3) 0.000(3) -0.001(3) -0.022(3)
C24 0.044(4) 0.046(4) 0.022(3) -0.009(3) -0.007(3) -0.009(3)
C28 0.053(4) 0.042(4) 0.024(3) -0.003(3) 0.001(3) -0.018(3)
C21 0.044(4) 0.067(5) 0.040(4) -0.010(3) 0.003(3) -0.022(4)
C45 0.051(4) 0.034(3) 0.020(3) -0.005(2) -0.002(3) -0.012(3)
C37 0.046(4) 0.031(3) 0.027(3) -0.002(3) -0.005(3) -0.008(3)
C27 0.077(5) 0.035(4) 0.036(4) -0.001(3) -0.001(3) -0.020(4)
C23 0.038(4) 0.051(4) 0.041(4) -0.008(3) -0.005(3) -0.006(3)
C12 0.045(4) 0.046(4) 0.032(4) -0.015(3) 0.000(3) -0.005(3)
C26 0.075(5) 0.033(4) 0.043(4) -0.004(3) 0.001(4) -0.005(4)
C49 0.048(4) 0.046(4) 0.030(4) -0.002(3) 0.002(3) -0.013(3)
C48 0.039(4) 0.057(4) 0.041(4) -0.003(3) -0.005(3) -0.004(3)
C15 0.074(6) 0.039(4) 0.041(4) 0.003(3) 0.002(4) -0.004(4)
C20 0.039(4) 0.083(5) 0.039(4) -0.004(4) 0.004(3) -0.031(4)
C44 0.049(4) 0.031(3) 0.031(3) -0.001(3) 0.000(3) -0.013(3)
C34 0.081(5) 0.031(3) 0.040(4) -0.001(3) -0.005(4) -0.024(3)
C42 0.049(4) 0.049(4) 0.044(4) -0.004(3) -0.001(3) -0.024(3)
C46 0.063(5) 0.037(4) 0.046(4) -0.001(3) -0.010(3) -0.007(3)
C35 0.107(7) 0.024(3) 0.050(5) 0.005(3) -0.025(4) -0.012(4)
C47 0.056(5) 0.043(4) 0.056(5) -0.004(3) -0.012(4) 0.006(4)
C25 0.059(5) 0.041(4) 0.044(4) -0.003(3) -0.006(3) 0.002(3)
C14 0.086(6) 0.047(5) 0.046(5) 0.010(4) -0.004(4) 0.020(4)
C13 0.050(5) 0.075(5) 0.038(4) -0.007(4) -0.004(3) 0.012(4)

loop_
_atom_type_symbol
_atom_type_description
_atom_type_scat_dispersion_real
_atom_type_scat_dispersion_imag
_atom_type_scat_source
C C 0.0033 0.0016 'International Tables Vol C Tables 4.2.6.8 and 6.1.1.4'
H H 0.0000 0.0000 'International Tables Vol C Tables 4.2.6.8 and 6.1.1.4'
N N 0.0061 0.0033 'International Tables Vol C Tables 4.2.6.8 and 6.1.1.4'
O O 0.0106 0.0060 'International Tables Vol C Tables 4.2.6.8 and 6.1.1.4'
S S 0.1246 0.1234 'International Tables Vol C Tables 4.2.6.8 and 6.1.1.4'
Cu Cu 0.3201 1.2651 'International Tables Vol C Tables 4.2.6.8 and 6.1.1.4'
Zn Zn 0.2839 1.4301 'International Tables Vol C Tables 4.2.6.8 and 6.1.1.4'

loop_
_geom_angle_atom_site_label_1
_geom_angle_atom_site_label_2
_geom_angle_atom_site_label_3
_geom_angle
C1 N1 Zn1 156.3(5)
N1 C1 S1 178.5(6)
N2 C2 S2 178.8(6)
N1 Zn1 O31 118.17(19)
N1 Zn1 O10 122.7(2)
O31 Zn1 O10 118.98(16)
N1 Zn1 O51 106.10(19)
O31 Zn1 O51 73.24(15)
O10 Zn1 O51 92.95(16)
N1 Zn1 O30 102.32(19)
O31 Zn1 O30 91.51(16)
O10 Zn1 O30 73.19(15)
O51 Zn1 O30 151.50(15)
N1 Zn1 Cu2 135.29(16)
O31 Zn1 Cu2 39.75(11)
O10 Zn1 Cu2 93.19(12)
O51 Zn1 Cu2 40.54(10)
O30 Zn1 Cu2 113.93(11)
N1 Zn1 Cu1 135.39(16)
O31 Zn1 Cu1 91.95(12)
O10 Zn1 Cu1 39.81(11)
O51 Zn1 Cu1 114.15(10)
O30 Zn1 Cu1 40.85(10)
Cu2 Zn1 Cu1 89.07(3)
O10 Cu1 O30 78.63(15)
O10 Cu1 N22 167.19(17)
O30 Cu1 N22 89.00(18)
O10 Cu1 N18 92.65(18)
O30 Cu1 N18 155.46(19)
N22 Cu1 N18 100.0(2)
O10 Cu1 Zn1 41.90(11)
O30 Cu1 Zn1 45.00(11)
N22 Cu1 Zn1 125.68(14)
N18 Cu1 Zn1 134.03(15)
O31 Cu2 O51 78.65(15)
O31 Cu2 N43 167.52(18)
O51 Cu2 N43 89.43(18)
O31 Cu2 N39 93.44(18)
O51 Cu2 N39 156.02(18)
N43 Cu2 N39 99.0(2)
O31 Cu2 Zn1 41.91(11)
O51 Cu2 Zn1 44.54(11)
N43 Cu2 Zn1 125.85(14)
N39 Cu2 Zn1 134.91(14)
C40 N39 C38 108.9(5)
C40 N39 Cu2 115.9(4)
C38 N39 Cu2 111.4(4)
C29 O30 Cu1 128.9(3)
C29 O30 Zn1 123.0(3)
Cu1 O30 Zn1 94.15(15)
C50 O51 Cu2 129.9(3)
C50 O51 Zn1 121.8(3)
Cu2 O51 Zn1 94.92(16)
C32 O31 Cu2 126.6(3)
C32 O31 Zn1 133.6(3)
Cu2 O31 Zn1 98.34(16)
C11 O10 Cu1 128.0(4)
C11 O10 Zn1 133.3(4)
Cu1 O10 Zn1 98.29(16)
C17 N18 C19 109.6(5)
C17 N18 Cu1 111.5(4)
C19 N18 Cu1 115.8(4)
O31 C32 C33 120.3(5)
O31 C32 C37 119.9(5)
C33 C32 C37 119.7(5)
C42 N43 C44 110.9(4)
C42 N43 Cu2 116.3(4)
C44 N43 Cu2 108.0(3)
O10 C11 C12 120.2(5)
O10 C11 C16 120.1(5)
C12 C11 C16 119.6(6)
C21 N22 C23 111.3(5)
C21 N22 Cu1 115.8(4)
C23 N22 Cu1 108.5(4)
O51 C50 C49 120.0(5)
O51 C50 C45 120.9(5)
C49 C50 C45 119.1(5)
N39 C40 C41 112.2(5)
O30 C29 C28 118.7(5)
O30 C29 C24 121.2(5)
C28 C29 C24 120.1(5)
N18 C19 C20 111.9(5)
C37 C38 N39 113.6(5)
C40 C41 C42 114.1(5)
C34 C33 C32 120.5(6)
C15 C16 C11 118.8(6)
C15 C16 C17 119.9(6)
C11 C16 C17 121.1(5)
C35 C36 C37 121.8(6)
N18 C17 C16 113.6(5)
C25 C24 C29 118.8(6)
C25 C24 C23 120.8(6)
C29 C24 C23 120.4(5)
C29 C28 C27 120.2(6)
N22 C21 C20 112.1(5)
C46 C45 C50 119.8(6)
C46 C45 C44 120.0(5)
C50 C45 C44 120.2(5)
C36 C37 C32 118.9(6)
C36 C37 C38 120.0(6)
C32 C37 C38 121.0(5)
C26 C27 C28 120.1(6)
N22 C23 C24 111.7(5)
C13 C12 C11 120.5(7)
C27 C26 C25 119.6(6)
C48 C49 C50 121.3(6)
C49 C48 C47 119.2(6)
C14 C15 C16 120.7(7)
C21 C20 C19 112.7(5)
C45 C44 N43 112.7(5)
C35 C34 C33 120.0(6)
N43 C42 C41 112.5(5)
C45 C46 C47 120.1(6)
C36 C35 C34 119.1(6)
C48 C47 C46 120.4(6)
C26 C25 C24 121.1(7)
C15 C14 C13 120.2(6)
C12 C13 C14 120.0(7)

loop_
_geom_bond_atom_site_label_1
_geom_bond_atom_site_label_2
_geom_bond_distance
N1 C1 1.135(7)
N1 Zn1 1.930(5)
C1 S1 1.600(6)
N2 C2 1.146(7)
C2 S2 1.625(7)
Zn1 O31 2.019(4)
Zn1 O10 2.020(4)
Zn1 O51 2.106(4)
Zn1 O30 2.122(4)
Zn1 Cu2 2.9911(11)
Zn1 Cu1 2.9923(11)
Cu1 O10 1.936(4)
Cu1 O30 1.962(4)
Cu1 N22 1.996(5)
Cu1 N18 2.022(5)
Cu2 O31 1.933(4)
Cu2 O51 1.951(4)
Cu2 N43 1.994(5)
Cu2 N39 2.012(5)
N39 C40 1.479(7)
N39 C38 1.490(7)
O30 C29 1.368(6)
O51 C50 1.354(6)
O31 C32 1.341(6)
O10 C11 1.345(6)
N18 C17 1.482(8)
N18 C19 1.485(7)
C32 C33 1.384(7)
C32 C37 1.388(8)
N43 C42 1.477(7)
N43 C44 1.499(7)
C11 C12 1.387(8)
C11 C16 1.389(8)
N22 C21 1.468(7)
N22 C23 1.492(7)
C50 C49 1.383(8)
C50 C45 1.387(8)
C40 C41 1.499(8)
C29 C28 1.375(8)
C29 C24 1.390(8)
C19 C20 1.530(9)
C38 C37 1.487(8)
C41 C42 1.517(8)
C33 C34 1.382(8)
C16 C15 1.389(8)
C16 C17 1.490(9)
C36 C35 1.375(9)
C36 C37 1.381(8)
C24 C25 1.386(8)
C24 C23 1.498(8)
C28 C27 1.392(8)
C21 C20 1.519(9)
C45 C46 1.376(8)
C45 C44 1.494(8)
C27 C26 1.366(9)
C12 C13 1.364(9)
C26 C25 1.381(9)
C49 C48 1.370(8)
C48 C47 1.374(9)
C15 C14 1.365(11)
C34 C35 1.382(9)
C46 C47 1.382(9)
C14 C13 1.377(10)
